data_1562251
loop_
_publ_author_name
'Chen, Mao-Long'
'Shi, Yan-Ru'
'Yang, Yu-Chen'
'Zhou, Zhao-Hui'

_publ_section_title
;
 Acidic 1,3-propanediaminetetraacetato lanthanides with luminescent and
 catalytic ester hydrolysis properties
;
_journal_name_full 'Journal of Solid State Chemistry'
_journal_page_first 265
_journal_page_last 273
_journal_paper_doi 10.1016/j.jssc.2014.07.037
_journal_volume 219
_journal_year 2014
_chemical_formula_sum 'C11 H24 Cl Gd N2 O13'
_chemical_formula_weight 585.02
_space_group_IT_number 2
_space_group_name_Hall '-P 1'
_space_group_name_H-M_alt 'P -1'
_symmetry_cell_setting triclinic
_symmetry_space_group_name_H-M 'P -1'
_atom_sites_solution_hydrogens geom
_atom_sites_solution_primary direct
_atom_sites_solution_secondary difmap
_cell_angle_alpha 115.137(6)
_cell_angle_beta 97.123(5)
_cell_angle_gamma 92.688(4)
_cell_formula_units_Z 2
_cell_length_a 8.8415(4)
_cell_length_b 10.7879(6)
_cell_length_c 11.5684(8)
_cell_measurement_temperature 293(2)
_cell_volume 985.09(11)
_computing_structure_refinement 'SHELXL-97 (Sheldrick, 1997)'
_computing_structure_solution 'SHELXS-97 (Sheldrick, 1990)'
_diffrn_ambient_temperature 293(2)
_diffrn_measured_fraction_theta_full 0.961
_diffrn_measured_fraction_theta_max 0.961
_diffrn_radiation_monochromator graphite
_diffrn_radiation_source 'fine-focus sealed tube'
_diffrn_radiation_type MoK\a
_diffrn_radiation_wavelength 0.71073
_diffrn_reflns_av_R_equivalents 0.0422
_diffrn_reflns_av_sigmaI/netI 0.0717
_diffrn_reflns_limit_h_max 10
_diffrn_reflns_limit_h_min -11
_diffrn_reflns_limit_k_max 13
_diffrn_reflns_limit_k_min -13
_diffrn_reflns_limit_l_max 15
_diffrn_reflns_limit_l_min -14
_diffrn_reflns_number 7704
_diffrn_reflns_theta_full 27.50
_diffrn_reflns_theta_max 27.50
_diffrn_reflns_theta_min 2.96
_exptl_absorpt_coefficient_mu 3.569
_exptl_absorpt_correction_T_max 0.9005
_exptl_absorpt_correction_T_min 0.5354
_exptl_absorpt_correction_type multi-scan
_exptl_absorpt_process_details
;
CrysAlisPro, Agilent Technologies,
Version 1.171.35.15 (release 03-08-2011 CrysAlis171 .NET)
(compiled Aug  3 2011,13:03:54)
Empirical absorption correction using spherical harmonics,
 implemented in SCALE3 ABSPACK scaling algorithm.
;
_exptl_crystal_density_diffrn 1.972
_exptl_crystal_density_method 'not measured'
_exptl_crystal_F_000 578
_exptl_crystal_size_max 0.20
_exptl_crystal_size_mid 0.05
_exptl_crystal_size_min 0.03
_refine_diff_density_max 1.322
_refine_diff_density_min -1.073
_refine_diff_density_rms 0.162
_refine_ls_extinction_method none
_refine_ls_goodness_of_fit_ref 1.028
_refine_ls_hydrogen_treatment mixed
_refine_ls_matrix_type full
_refine_ls_number_parameters 277
_refine_ls_number_reflns 4347
_refine_ls_number_restraints 0
_refine_ls_restrained_S_all 1.028
_refine_ls_R_factor_all 0.0431
_refine_ls_R_factor_gt 0.0364
_refine_ls_shift/su_max 0.000
_refine_ls_shift/su_mean 0.000
_refine_ls_structure_factor_coef Fsqd
_refine_ls_weighting_details 'calc w=1/[\s^2^(Fo^2^)+(0.0199P)^2^+0.0000P] where P=(Fo^2^+2Fc^2^)/3'
_refine_ls_weighting_scheme calc
_refine_ls_wR_factor_gt 0.0727
_refine_ls_wR_factor_ref 0.0759
_reflns_number_gt 3885
_reflns_number_total 4347
_reflns_threshold_expression >2sigma(I)
_cod_data_source_file JSSC-2014-219-265.cif
_cod_data_source_block 7
_cod_original_cell_volume 985.09(10)
_cod_original_sg_symbol_H-M P-1
_cod_database_code 1562251

loop_
_symmetry_equiv_pos_as_xyz
'x, y, z'
'-x, -y, -z'

loop_
_atom_site_label
_atom_site_type_symbol
_atom_site_fract_x
_atom_site_fract_y
_atom_site_fract_z
_atom_site_U_iso_or_equiv
_atom_site_adp_type
_atom_site_occupancy
_atom_site_symmetry_multiplicity
_atom_site_calc_flag
_atom_site_refinement_flags
_atom_site_disorder_assembly
_atom_site_disorder_group
Gd1 Gd 0.61370(2) 0.17356(2) 0.32383(2) 0.01178(8) Uani 1 1 d . . .
C1 C 0.6326(5) 0.4383(5) 0.7316(5) 0.0166(10) Uani 1 1 d . . .
H1A H 0.5414 0.4851 0.7512 0.020 Uiso 1 1 calc R . .
H1B H 0.6404 0.3784 0.7747 0.020 Uiso 1 1 calc R . .
C2 C 0.6177(5) 0.3526(5) 0.5868(5) 0.0147(10) Uani 1 1 d . . .
C3 C 0.7388(5) 0.6814(5) 0.8749(5) 0.0169(10) Uani 1 1 d . . .
H3A H 0.8335 0.7428 0.9109 0.020 Uiso 1 1 calc R . .
H3B H 0.6971 0.6733 0.9454 0.020 Uiso 1 1 calc R . .
C4 C 0.6259(5) 0.7416(5) 0.8093(5) 0.0169(10) Uani 1 1 d . . .
C5 C 1.1480(5) 0.2603(5) 0.4583(4) 0.0132(9) Uani 1 1 d . . .
H5A H 1.2086 0.1873 0.4129 0.016 Uiso 1 1 calc R . .
H5B H 1.2112 0.3477 0.4907 0.016 Uiso 1 1 calc R . .
C6 C 1.0077(5) 0.2575(4) 0.3666(4) 0.0132(9) Uani 1 1 d . . .
C7 C 1.2120(5) 0.1817(5) 0.6288(5) 0.0206(11) Uani 1 1 d . . .
H7A H 1.1840 0.1900 0.7100 0.025 Uiso 1 1 calc R . .
H7B H 1.3114 0.2341 0.6476 0.025 Uiso 1 1 calc R . .
C8 C 1.2238(6) 0.0313(6) 0.5428(7) 0.0291(14) Uani 1 1 d . . .
C9 C 0.9047(5) 0.4980(5) 0.8438(5) 0.0160(10) Uani 1 1 d . . .
H9A H 0.8765 0.4914 0.9196 0.019 Uiso 1 1 calc R . .
H9B H 0.9911 0.5686 0.8730 0.019 Uiso 1 1 calc R . .
C10 C 0.9558(5) 0.3613(5) 0.7568(5) 0.0167(10) Uani 1 1 d . . .
H10A H 0.8662 0.2954 0.7097 0.020 Uiso 1 1 calc R . .
H10B H 1.0161 0.3259 0.8098 0.020 Uiso 1 1 calc R . .
C11 C 1.0512(5) 0.3751(5) 0.6606(5) 0.0160(10) Uani 1 1 d . . .
H11A H 0.9927 0.4158 0.6117 0.019 Uiso 1 1 calc R . .
H11B H 1.1431 0.4375 0.7083 0.019 Uiso 1 1 calc R . .
N1 N 0.7714(4) 0.5431(4) 0.7816(4) 0.0138(8) Uani 1 1 d . . .
H1 H 0.8010 0.5521 0.7128 0.017 Uiso 1 1 calc R . .
N2 N 1.0969(4) 0.2409(4) 0.5679(4) 0.0117(8) Uani 1 1 d . . .
H2 H 1.0109 0.1795 0.5350 0.014 Uiso 1 1 calc R . .
O1 O 0.7113(3) 0.3807(3) 0.5252(3) 0.0164(7) Uani 1 1 d . . .
O2 O 0.5129(3) 0.2560(3) 0.5347(3) 0.0174(7) Uani 1 1 d . . .
O3 O 0.5908(4) 0.6833(3) 0.6888(3) 0.0196(7) Uani 1 1 d . . .
O4 O 0.5699(4) 0.8485(3) 0.8805(3) 0.0225(8) Uani 1 1 d . . .
O5 O 0.8888(3) 0.1888(3) 0.3661(3) 0.0178(7) Uani 1 1 d . . .
O6 O 1.0202(4) 0.3214(3) 0.3004(3) 0.0198(7) Uani 1 1 d . . .
O7 O 1.1412(5) -0.0300(4) 0.4390(5) 0.0428(11) Uani 1 1 d . . .
O8 O 1.3265(4) -0.0176(4) 0.5936(5) 0.0473(13) Uani 1 1 d . . .
Cl1 Cl 0.6645(3) 0.4453(3) 1.0481(3) 0.0266(6) Uani 0.50 1 d P . .
Cl1' Cl 0.7542(4) 0.2412(3) 0.9473(3) 0.0404(7) Uani 0.50 1 d P . .
O1W O 0.7184(4) 0.3227(4) 0.2409(4) 0.0280(9) Uani 1 1 d . . .
H1WA H 0.6803 0.2950 0.1604 0.042 Uiso 1 1 d R . .
H1WB H 0.7970 0.3285 0.2527 0.042 Uiso 1 1 d R . .
O2W O 0.3872(4) 0.0165(4) 0.2843(4) 0.0307(9) Uani 1 1 d . . .
H2WA H 0.4024 -0.0255 0.3317 0.046 Uiso 1 1 d R . .
H2WB H 0.3438 -0.0566 0.2024 0.046 Uiso 1 1 d R . .
O3W O 0.6956(4) 0.0007(4) 0.1337(4) 0.0476(12) Uani 1 1 d . . .
H3WA H 0.6163 -0.0475 0.0739 0.071 Uiso 1 1 d R . .
H3WB H 0.7800 -0.0165 0.1400 0.071 Uiso 1 1 d R . .
O4W O 1.0225(5) 0.0846(6) 0.8284(5) 0.0597(14) Uani 1 1 d G . .
H4WA H 0.9855 0.0655 0.8840 0.090 Uiso 1 1 d G . .
H4WB H 0.9506 0.0785 0.7696 0.090 Uiso 1 1 d G . .
O5W O 0.6647(9) 0.5435(9) 1.0838(9) 0.037(2) Uani 0.50 1 d P . .
O5W' O 0.7766(8) 0.1508(7) 0.9641(7) 0.0279(17) Uani 0.50 1 d P . .

loop_
_atom_site_aniso_label
_atom_site_aniso_U_11
_atom_site_aniso_U_22
_atom_site_aniso_U_33
_atom_site_aniso_U_23
_atom_site_aniso_U_13
_atom_site_aniso_U_12
Gd1 0.00873(12) 0.01161(12) 0.01288(13) 0.00354(9) 0.00027(8) 0.00257(8)
C1 0.013(2) 0.018(2) 0.015(3) 0.004(2) 0.0021(19) 0.0025(18)
C2 0.009(2) 0.021(2) 0.017(3) 0.010(2) 0.0004(18) 0.0070(18)
C3 0.015(2) 0.017(2) 0.012(2) 0.000(2) 0.0007(19) 0.0046(18)
C4 0.011(2) 0.023(3) 0.015(3) 0.007(2) 0.0031(19) 0.0045(19)
C5 0.011(2) 0.017(2) 0.013(2) 0.008(2) 0.0023(18) 0.0033(17)
C6 0.012(2) 0.013(2) 0.013(2) 0.004(2) 0.0038(18) 0.0060(17)
C7 0.018(3) 0.029(3) 0.027(3) 0.022(3) 0.007(2) 0.013(2)
C8 0.022(3) 0.028(3) 0.057(4) 0.031(3) 0.026(3) 0.014(2)
C9 0.010(2) 0.024(3) 0.016(2) 0.012(2) -0.0032(19) 0.0050(18)
C10 0.014(2) 0.021(3) 0.017(3) 0.009(2) 0.0048(19) 0.0084(18)
C11 0.019(2) 0.013(2) 0.016(3) 0.006(2) 0.002(2) 0.0060(18)
N1 0.0091(19) 0.020(2) 0.012(2) 0.0066(18) 0.0014(15) 0.0052(15)
N2 0.0081(18) 0.0126(19) 0.015(2) 0.0060(17) 0.0029(15) 0.0049(14)
O1 0.0135(16) 0.0199(17) 0.0141(17) 0.0063(15) 0.0012(14) -0.0011(13)
O2 0.0123(16) 0.0195(17) 0.0167(18) 0.0059(15) -0.0006(14) -0.0052(13)
O3 0.0168(17) 0.0266(19) 0.0129(18) 0.0066(16) -0.0012(14) 0.0086(14)
O4 0.0174(18) 0.0251(19) 0.0182(19) 0.0031(16) -0.0008(15) 0.0110(14)
O5 0.0115(16) 0.0193(18) 0.0220(19) 0.0092(16) 0.0011(14) -0.0013(13)
O6 0.0167(17) 0.0269(19) 0.024(2) 0.0200(17) 0.0006(15) 0.0038(14)
O7 0.057(3) 0.016(2) 0.048(3) 0.007(2) 0.007(2) 0.0085(19)
O8 0.021(2) 0.041(3) 0.113(4) 0.061(3) 0.021(2) 0.0164(18)
Cl1 0.0217(13) 0.0425(17) 0.0278(15) 0.0270(15) 0.0029(11) 0.0045(12)
Cl1' 0.055(2) 0.0333(17) 0.0256(16) 0.0087(14) 0.0020(14) -0.0107(14)
O1W 0.0142(18) 0.048(2) 0.036(2) 0.033(2) 0.0000(16) 0.0041(16)
O2W 0.022(2) 0.022(2) 0.036(2) 0.0029(19) 0.0017(17) -0.0053(15)
O3W 0.022(2) 0.050(3) 0.034(3) -0.016(2) -0.0067(18) 0.022(2)
O4W 0.063(3) 0.058(3) 0.055(4) 0.023(3) -0.004(3) 0.023(3)
O5W 0.026(4) 0.043(5) 0.040(6) 0.021(5) -0.004(4) -0.005(4)
O5W' 0.032(4) 0.024(4) 0.025(4) 0.008(4) 0.006(3) 0.002(3)

loop_
_atom_type_symbol
_atom_type_description
_atom_type_scat_dispersion_real
_atom_type_scat_dispersion_imag
_atom_type_scat_source
C C 0.0033 0.0016 'International Tables Vol C Tables 4.2.6.8 and 6.1.1.4'
H H 0.0000 0.0000 'International Tables Vol C Tables 4.2.6.8 and 6.1.1.4'
Cl Cl 0.1484 0.1585 'International Tables Vol C Tables 4.2.6.8 and 6.1.1.4'
Gd Gd -0.1653 3.9035 'International Tables Vol C Tables 4.2.6.8 and 6.1.1.4'
N N 0.0061 0.0033 'International Tables Vol C Tables 4.2.6.8 and 6.1.1.4'
O O 0.0106 0.0060 'International Tables Vol C Tables 4.2.6.8 and 6.1.1.4'

loop_
_geom_angle_atom_site_label_1
_geom_angle_atom_site_label_2
_geom_angle_atom_site_label_3
_geom_angle
_geom_angle_site_symmetry_1
_geom_angle_site_symmetry_3
O8 Gd1 O1W 143.96(12) 2_756 .
O8 Gd1 O5 72.97(11) 2_756 .
O1W Gd1 O5 71.60(11) . .
O8 Gd1 O3W 82.14(17) 2_756 .
O1W Gd1 O3W 81.22(15) . .
O5 Gd1 O3W 72.57(12) . .
O8 Gd1 O2W 70.58(13) 2_756 .
O1W Gd1 O2W 140.29(13) . .
O5 Gd1 O2W 140.81(11) . .
O3W Gd1 O2W 88.56(14) . .
O8 Gd1 O3 140.32(12) 2_756 2_666
O1W Gd1 O3 74.78(11) . 2_666
O5 Gd1 O3 139.99(11) . 2_666
O3W Gd1 O3 122.78(12) . 2_666
O2W Gd1 O3 79.10(11) . 2_666
O8 Gd1 O1 95.67(15) 2_756 .
O1W Gd1 O1 78.76(12) . .
O5 Gd1 O1 70.64(11) . .
O3W Gd1 O1 142.05(12) . .
O2W Gd1 O1 126.63(12) . .
O3 Gd1 O1 82.17(11) 2_666 .
O8 Gd1 O2 74.02(14) 2_756 .
O1W Gd1 O2 124.31(12) . .
O5 Gd1 O2 108.94(11) . .
O3W Gd1 O2 154.09(14) . .
O2W Gd1 O2 74.20(12) . .
O3 Gd1 O2 73.52(10) 2_666 .
O1 Gd1 O2 52.57(10) . .
O8 Gd1 O4 132.58(14) 2_756 2_666
O1W Gd1 O4 70.29(11) . 2_666
O5 Gd1 O4 130.52(11) . 2_666
O3W Gd1 O4 71.49(12) . 2_666
O2W Gd1 O4 70.08(12) . 2_666
O3 Gd1 O4 51.67(11) 2_666 2_666
O1 Gd1 O4 129.15(10) . 2_666
O2 Gd1 O4 118.27(10) . 2_666
O8 Gd1 C2 82.81(16) 2_756 .
O1W Gd1 C2 102.81(13) . .
O5 Gd1 C2 88.83(12) . .
O3W Gd1 C2 158.84(12) . .
O2W Gd1 C2 100.34(13) . .
O3 Gd1 C2 78.01(12) 2_666 .
O1 Gd1 C2 26.52(11) . .
O2 Gd1 C2 26.14(11) . .
O4 Gd1 C2 129.57(11) 2_666 .
O8 Gd1 C4 144.93(13) 2_756 2_666
O1W Gd1 C4 69.11(12) . 2_666
O5 Gd1 C4 140.49(12) . 2_666
O3W Gd1 C4 97.21(14) . 2_666
O2W Gd1 C4 74.35(13) . 2_666
O3 Gd1 C4 25.64(12) 2_666 2_666
O1 Gd1 C4 105.16(12) . 2_666
O2 Gd1 C4 96.55(12) . 2_666
O4 Gd1 C4 26.11(12) 2_666 2_666
C2 Gd1 C4 103.65(13) . 2_666
N1 C1 C2 111.1(4) . .
N1 C1 H1A 109.4 . .
C2 C1 H1A 109.4 . .
N1 C1 H1B 109.4 . .
C2 C1 H1B 109.4 . .
H1A C1 H1B 108.0 . .
O2 C2 O1 123.2(4) . .
O2 C2 C1 117.4(4) . .
O1 C2 C1 119.4(4) . .
O2 C2 Gd1 62.9(3) . .
O1 C2 Gd1 60.7(2) . .
C1 C2 Gd1 173.4(3) . .
N1 C3 C4 111.0(4) . .
N1 C3 H3A 109.4 . .
C4 C3 H3A 109.4 . .
N1 C3 H3B 109.4 . .
C4 C3 H3B 109.4 . .
H3A C3 H3B 108.0 . .
O3 C4 O4 123.3(4) . .
O3 C4 C3 119.1(4) . .
O4 C4 C3 117.6(4) . .
O3 C4 Gd1 58.4(2) . 2_666
O4 C4 Gd1 65.2(2) . 2_666
C3 C4 Gd1 173.0(3) . 2_666
N2 C5 C6 109.0(3) . .
N2 C5 H5A 109.9 . .
C6 C5 H5A 109.9 . .
N2 C5 H5B 109.9 . .
C6 C5 H5B 109.9 . .
H5A C5 H5B 108.3 . .
O6 C6 O5 126.4(4) . .
O6 C6 C5 118.3(4) . .
O5 C6 C5 115.2(4) . .
N2 C7 C8 112.3(4) . .
N2 C7 H7A 109.1 . .
C8 C7 H7A 109.1 . .
N2 C7 H7B 109.1 . .
C8 C7 H7B 109.1 . .
H7A C7 H7B 107.9 . .
O7 C8 O8 126.7(6) . .
O7 C8 C7 121.3(5) . .
O8 C8 C7 112.0(6) . .
N1 C9 C10 114.9(4) . .
N1 C9 H9A 108.5 . .
C10 C9 H9A 108.5 . .
N1 C9 H9B 108.5 . .
C10 C9 H9B 108.5 . .
H9A C9 H9B 107.5 . .
C9 C10 C11 112.1(4) . .
C9 C10 H10A 109.2 . .
C11 C10 H10A 109.2 . .
C9 C10 H10B 109.2 . .
C11 C10 H10B 109.2 . .
H10A C10 H10B 107.9 . .
N2 C11 C10 113.8(3) . .
N2 C11 H11A 108.8 . .
C10 C11 H11A 108.8 . .
N2 C11 H11B 108.8 . .
C10 C11 H11B 108.8 . .
H11A C11 H11B 107.7 . .
C3 N1 C1 112.5(3) . .
C3 N1 C9 109.3(3) . .
C1 N1 C9 112.3(3) . .
C3 N1 H1 107.5 . .
C1 N1 H1 107.5 . .
C9 N1 H1 107.5 . .
C7 N2 C5 112.6(3) . .
C7 N2 C11 113.9(4) . .
C5 N2 C11 108.4(3) . .
C7 N2 H2 107.2 . .
C5 N2 H2 107.2 . .
C11 N2 H2 107.2 . .
C2 O1 Gd1 92.8(3) . .
C2 O2 Gd1 91.0(3) . .
C4 O3 Gd1 96.0(3) . 2_666
C4 O4 Gd1 88.7(3) . 2_666
C6 O5 Gd1 141.7(3) . .
C8 O8 Gd1 148.1(3) . 2_756
O5W Cl1 Cl1' 156.7(6) . .
O5W' Cl1' Cl1 138.5(5) . .
Gd1 O1W H1WA 110.3 . .
Gd1 O1W H1WB 109.7 . .
H1WA O1W H1WB 114.1 . .
Gd1 O2W H2WA 108.8 . .
Gd1 O2W H2WB 125.4 . .
H2WA O2W H2WB 102.3 . .
Gd1 O3W H3WA 111.3 . .
Gd1 O3W H3WB 117.7 . .
H3WA O3W H3WB 129.0 . .
H4WA O4W H4WB 109.5 . .

loop_
_geom_bond_atom_site_label_1
_geom_bond_atom_site_label_2
_geom_bond_distance
_geom_bond_site_symmetry_2
Gd1 O8 2.312(3) 2_756
Gd1 O1W 2.400(3) .
Gd1 O5 2.405(3) .
Gd1 O3W 2.424(4) .
Gd1 O2W 2.426(3) .
Gd1 O3 2.462(3) 2_666
Gd1 O1 2.463(3) .
Gd1 O2 2.512(3) .
Gd1 O4 2.610(3) 2_666
Gd1 C2 2.822(5) .
Gd1 C4 2.875(4) 2_666
C1 N1 1.502(6) .
C1 C2 1.515(7) .
C1 H1A 0.9700 .
C1 H1B 0.9700 .
C2 O2 1.243(5) .
C2 O1 1.262(5) .
C3 N1 1.491(6) .
C3 C4 1.512(6) .
C3 H3A 0.9700 .
C3 H3B 0.9700 .
C4 O3 1.251(6) .
C4 O4 1.266(6) .
C4 Gd1 2.875(4) 2_666
C5 N2 1.488(5) .
C5 C6 1.519(6) .
C5 H5A 0.9700 .
C5 H5B 0.9700 .
C6 O6 1.239(5) .
C6 O5 1.256(5) .
C7 N2 1.485(5) .
C7 C8 1.517(7) .
C7 H7A 0.9700 .
C7 H7B 0.9700 .
C8 O7 1.215(7) .
C8 O8 1.274(6) .
C9 N1 1.511(5) .
C9 C10 1.519(6) .
C9 H9A 0.9700 .
C9 H9B 0.9700 .
C10 C11 1.527(6) .
C10 H10A 0.9700 .
C10 H10B 0.9700 .
C11 N2 1.501(6) .
C11 H11A 0.9700 .
C11 H11B 0.9700 .
N1 H1 0.9100 .
N2 H2 0.9100 .
O3 Gd1 2.462(3) 2_666
O4 Gd1 2.610(3) 2_666
O8 Gd1 2.312(3) 2_756
Cl1 O5W 0.960(8) .
Cl1 Cl1' 2.247(5) .
Cl1' O5W' 1.094(7) .
O1W H1WA 0.8635 .
O1W H1WB 0.6863 .
O2W H2WA 0.8502 .
O2W H2WB 0.9557 .
O3W H3WA 0.8830 .
O3W H3WB 0.7800 .
O4W H4WA 0.8501 .
O4W H4WB 0.8499 .

loop_
_geom_torsion_atom_site_label_1
_geom_torsion_atom_site_label_2
_geom_torsion_atom_site_label_3
_geom_torsion_atom_site_label_4
_geom_torsion
_geom_torsion_site_symmetry_1
_geom_torsion_site_symmetry_2
_geom_torsion_site_symmetry_3
_geom_torsion_site_symmetry_4
N1 C1 C2 O2 175.4(4) . . . .
N1 C1 C2 O1 -4.0(6) . . . .
N1 C1 C2 Gd1 85(3) . . . .
N1 C3 C4 O3 -9.6(6) . . . .
N1 C3 C4 O4 169.4(4) . . . .
N1 C3 C4 Gd1 58(3) . . . 2_666
N2 C5 C6 O6 152.7(4) . . . .
N2 C5 C6 O5 -27.4(5) . . . .
N2 C7 C8 O7 -2.7(7) . . . .
N2 C7 C8 O8 177.7(4) . . . .
N1 C9 C10 C11 77.4(5) . . . .
C9 C10 C11 N2 -176.9(4) . . . .
C4 C3 N1 C1 -64.8(5) . . . .
C4 C3 N1 C9 169.8(4) . . . .
C2 C1 N1 C3 135.9(4) . . . .
C2 C1 N1 C9 -100.4(4) . . . .
C10 C9 N1 C3 -177.0(4) . . . .
C10 C9 N1 C1 57.5(5) . . . .
C8 C7 N2 C5 -71.3(5) . . . .
C8 C7 N2 C11 164.7(4) . . . .
C6 C5 N2 C7 154.7(4) . . . .
C6 C5 N2 C11 -78.3(4) . . . .
C10 C11 N2 C7 -69.8(5) . . . .
C10 C11 N2 C5 163.9(4) . . . .
O2 C2 O1 Gd1 -6.9(4) . . . .
C1 C2 O1 Gd1 172.4(3) . . . .
O8 Gd1 O1 C2 -61.3(3) 2_756 . . .
O1W Gd1 O1 C2 154.8(3) . . . .
O5 Gd1 O1 C2 -131.0(3) . . . .
O3W Gd1 O1 C2 -145.8(3) . . . .
O2W Gd1 O1 C2 8.7(3) . . . .
O3 Gd1 O1 C2 78.8(3) 2_666 . . .
O2 Gd1 O1 C2 3.6(2) . . . .
O4 Gd1 O1 C2 102.0(3) 2_666 . . .
C4 Gd1 O1 C2 90.3(3) 2_666 . . .
O1 C2 O2 Gd1 6.8(4) . . . .
C1 C2 O2 Gd1 -172.5(3) . . . .
O8 Gd1 O2 C2 106.7(3) 2_756 . . .
O1W Gd1 O2 C2 -38.6(3) . . . .
O5 Gd1 O2 C2 41.6(3) . . . .
O3W Gd1 O2 C2 130.5(3) . . . .
O2W Gd1 O2 C2 -179.4(3) . . . .
O3 Gd1 O2 C2 -96.4(3) 2_666 . . .
O1 Gd1 O2 C2 -3.7(2) . . . .
O4 Gd1 O2 C2 -123.1(2) 2_666 . . .
C4 Gd1 O2 C2 -107.8(3) 2_666 . . .
O4 C4 O3 Gd1 -6.5(5) . . . 2_666
C3 C4 O3 Gd1 172.5(4) . . . 2_666
O3 C4 O4 Gd1 6.1(5) . . . 2_666
C3 C4 O4 Gd1 -172.9(4) . . . 2_666
O6 C6 O5 Gd1 -26.8(8) . . . .
C5 C6 O5 Gd1 153.3(3) . . . .
O8 Gd1 O5 C6 -173.5(5) 2_756 . . .
O1W Gd1 O5 C6 13.2(5) . . . .
O3W Gd1 O5 C6 99.6(5) . . . .
O2W Gd1 O5 C6 164.3(5) . . . .
O3 Gd1 O5 C6 -21.0(6) 2_666 . . .
O1 Gd1 O5 C6 -71.0(5) . . . .
O2 Gd1 O5 C6 -107.7(5) . . . .
O4 Gd1 O5 C6 54.5(5) 2_666 . . .
C2 Gd1 O5 C6 -90.7(5) . . . .
C4 Gd1 O5 C6 19.6(6) 2_666 . . .
O7 C8 O8 Gd1 -63.0(11) . . . 2_756
C7 C8 O8 Gd1 116.5(8) . . . 2_756
O5W Cl1 Cl1' O5W' 127.2(15) . . . .
